data_2001231
loop_
_publ_author_name
'Jasinski, J. P.'
'Woudenberg, R. C.'

_publ_contact_author
;
    Dr. Jerry P. Jasinski
    Chemistry Department
    Keene State College
    229 Main St.
    Keene, New Hampshire 03431  USA
;
_publ_section_title
;
 6,7,8,9-Tetrahydro-4-methyl-2<i>H</i>-pyrano[3,2-<i>g</i>]quinolin-2-one
;
_journal_issue 11
_journal_name_full 'Acta Crystallographica Section C'
_journal_page_first 1965
_journal_page_last 1967
_journal_paper_doi 10.1107/S0108270193004974
_journal_volume 49
_journal_year 1993
_chemical_formula_sum 'C13 H13 N O2'
_chemical_formula_weight 215.25
_space_group_IT_number 2
_symmetry_cell_setting triclinic
_symmetry_space_group_name_Hall '-P 1'
_symmetry_space_group_name_H-M 'P -1'
_audit_creation_method 'from TEXRAY.INF file'
_cell_angle_alpha 101.25(2)
_cell_angle_beta 106.99(2)
_cell_angle_gamma 76.48(2)
_cell_formula_units_Z 2.00
_cell_length_a 9.094(2)
_cell_length_b 9.078(2)
_cell_length_c 6.967(2)
_cell_measurement_reflns_used 24
_cell_measurement_temperature 23.0
_cell_measurement_theta_max 50.01
_cell_measurement_theta_min 46.39
_cell_volume 529.8(2)
_diffrn_ambient_temperature 23.0
_diffrn_measurement_device 'Rigaku AFC-6S'
_diffrn_measurement_method '\w scans with profile analysis'
_diffrn_radiation_monochromator graphite
_diffrn_radiation_source 'X-ray tube'
_diffrn_radiation_type MoK\a
_diffrn_radiation_wavelength 0.7107
_diffrn_reflns_av_R_equivalents 0.024
_diffrn_reflns_limit_h_max 12
_diffrn_reflns_limit_h_min 0
_diffrn_reflns_limit_k_max 12
_diffrn_reflns_limit_k_min -12
_diffrn_reflns_limit_l_max 9
_diffrn_reflns_limit_l_min -9
_diffrn_reflns_number 2587
_diffrn_reflns_theta_max 27.5
_diffrn_reflns_theta_min 5.0000
_diffrn_standards_decay_% 1.57
_diffrn_standards_interval_count 150
_diffrn_standards_number 3
_exptl_absorpt_correction_T_max 1.000
_exptl_absorpt_correction_T_min 0.909
_exptl_absorpt_correction_type empirical
_exptl_absorpt_process_details psi-scan
_exptl_crystal_colour clear
_exptl_crystal_density_diffrn 1.349
_exptl_crystal_description prism
_exptl_crystal_F_000 228.00
_exptl_crystal_size_max 1.00
_exptl_crystal_size_mid 0.90
_exptl_crystal_size_min 0.40
_refine_diff_density_max 0.53
_refine_diff_density_min -0.36
_refine_ls_extinction_coef 0.25439E-4
_refine_ls_extinction_method ' Zachariasen type 2 Gaussian isotropic (Zachariasen, 1963)'
_refine_ls_goodness_of_fit_obs 2.749
_refine_ls_hydrogen_treatment refxyz
_refine_ls_matrix_type full
_refine_ls_number_parameters 198
_refine_ls_number_reflns 1681
_refine_ls_number_restraints 0
_refine_ls_R_factor_obs 0.0612
_refine_ls_shift/esd_max 0.0237
_refine_ls_structure_factor_coef F
_refine_ls_weighting_details 'w = 4F~o~^2^/\s^2^(F~o~^2^) where \s(F^2^) = [S^2^(C + 4B) + (pF~o~^2^)^2^]'
_refine_ls_weighting_scheme calc
_refine_ls_wR_factor_obs 0.0707
_reflns_number_observed 1681
_reflns_number_total 2433
_reflns_observed_criterion I>3.00\s(I)
_cod_data_source_file cd1036.cif
_cod_data_source_block C13H13O2N
_cod_depositor_comments
;
The following automatic conversions were performed:

'_atom_site_thermal_displace_type' tag value 'Uij' was replaced with
'Uani' value 29 times.

Automatic conversion script
Id: cif_fix_values 1646 2011-03-28 12:23:43Z adriana 

The following automatic conversions were performed:

'_refine_ls_weighting_scheme' value ' w = 4F~o~^2^/\s^2^(F~o~^2^)
where \s(F^2^) = [S^2^(C + 4B) + (pF~o~^2^)^2^]' was changed to
'calc'. New tag '_refine_ls_weighting_details' was created. The value
of the new tag was set to 'w = 4F~o~^2^/\s^2^(F~o~^2^) where \s(F^2^)
= [S^2^(C + 4B) + (pF~o~^2^)^2^]'.

Automatic conversion script
Id: cif_fix_values 3143 2015-03-26 13:38:13Z robertas 
;
_cod_original_sg_symbol_H-M 'P -1       '
_cod_original_formula_sum 'C13 H13 N1 O2'
_cod_database_code 2001231

loop_
_symmetry_equiv_pos_as_xyz
'   +x,   +y,   +z'
'   -x,   -y,   -z'

loop_
_atom_site_aniso_label
_atom_site_aniso_U_11
_atom_site_aniso_U_22
_atom_site_aniso_U_33
_atom_site_aniso_U_12
_atom_site_aniso_U_13
_atom_site_aniso_U_23
O1 0.0570(10) 0.0454(9) 0.0304(8) 0.0024(8) 0.0069(7) -0.0019(7)
O11 0.0760(10) 0.0550(10) 0.0346(9) -0.0032(9) 0.0142(9) -0.0066(8)
N16 0.0580(10) 0.0500(10) 0.0460(10) 0.0050(10) 0.0120(10) -0.0039(10)
C2 0.0510(10) 0.0380(10) 0.0420(10) -0.0070(10) 0.0150(10) -0.0017(10)
C3 0.0430(10) 0.0390(10) 0.0450(10) -0.0020(10) 0.0140(10) 0.0013(10)
C4 0.0390(10) 0.0400(10) 0.0400(10) -0.0080(10) 0.0090(10) 0.0040(9)
C5 0.0460(10) 0.0450(10) 0.0300(10) -0.0090(10) 0.0040(10) 0.0043(10)
C6 0.0520(10) 0.0420(10) 0.0330(10) -0.0130(10) 0.0140(10) -0.0013(9)
C7 0.0440(10) 0.0370(10) 0.0400(10) -0.0070(10) 0.0130(10) 0.0018(9)
C8 0.0470(10) 0.0430(10) 0.0340(10) -0.0040(10) 0.0060(10) 0.0036(10)
C9 0.0450(10) 0.0380(10) 0.0280(10) -0.0080(10) 0.0097(10) -0.0001(9)
C10 0.0400(10) 0.0370(10) 0.0370(10) -0.0080(10) 0.0090(10) 0.0017(9)
C12 0.050(2) 0.054(2) 0.049(2) 0.0000(10) 0.0030(10) 0.0090(10)
C13 0.068(2) 0.061(2) 0.0370(10) -0.008(2) 0.0150(10) -0.0080(10)
C14 0.080(2) 0.067(2) 0.059(2) -0.007(2) 0.020(2) -0.0230(10)
C15 0.063(2) 0.049(2) 0.055(2) -0.0040(10) 0.0250(10) -0.0050(10)

loop_
_atom_site_label
_atom_site_fract_x
_atom_site_fract_y
_atom_site_fract_z
_atom_site_U_iso_or_equiv
_atom_site_thermal_displace_type
_atom_site_calc_flag
_atom_site_calc_attached_atom
O1 0.2868(2) 1.1418(2) 0.9201(2) 0.0484 Uani ? ?
O11 0.2013(2) 1.3290(2) 1.1365(2) 0.0587 Uani ? ?
N16 0.5042(3) 0.7284(2) 0.4978(3) 0.0560 Uani ? ?
C2 0.1821(3) 1.2728(3) 0.9589(3) 0.0445 Uani ? ?
C3 0.0635(3) 1.3281(3) 0.7905(3) 0.0433 Uani ? ?
C4 0.0491(3) 1.2553(3) 0.5987(3) 0.0400 Uani ? ?
C5 0.1624(3) 1.0308(3) 0.3720(3) 0.0420 Uani ? ?
C6 0.2729(3) 0.9033(3) 0.3455(3) 0.0420 Uani ? ?
C7 0.3926(3) 0.8559(2) 0.5159(3) 0.0405 Uani ? ?
C8 0.3928(3) 0.9401(3) 0.7069(3) 0.0433 Uani ? ?
C9 0.2786(3) 1.0659(2) 0.7252(3) 0.0378 Uani ? ?
C10 0.1598(3) 1.1183(2) 0.5618(3) 0.0385 Uani ? ?
C12 -0.0775(4) 1.3172(4) 0.4260(4) 0.0547 Uani ? ?
C13 0.2733(4) 0.8106(3) 0.1399(4) 0.0578 Uani ? ?
C14 0.3566(4) 0.6487(4) 0.1606(5) 0.0737 Uani ? ?
C15 0.5138(4) 0.6380(3) 0.3044(4) 0.0566 Uani ? ?
H3 -0.009(3) 1.422(3) 0.819(3) 0.045(6) Uani ? ?
H5 0.087(3) 1.060(2) 0.268(3) 0.040(6) Uani ? ?
H8 0.475(3) 0.911(3) 0.822(4) 0.046(6) Uani ? ?
H12A -0.140(3) 1.422(3) 0.466(4) 0.068(8) Uani ? ?
H12B -0.144(4) 1.249(4) 0.369(4) 0.090(10) Uani ? ?
H12C -0.035(3) 1.340(3) 0.333(4) 0.073(10) Uani ? ?
H16 0.575(4) 0.707(3) 0.600(4) 0.070(10) Uani ? ?
H13A 0.348(4) 0.850(4) 0.074(5) 0.100(10) Uani ? ?
H13B 0.170(4) 0.815(3) 0.071(4) 0.076(10) Uani ? ?
H14A 0.375(4) 0.594(3) 0.032(5) 0.085(9) Uani ? ?
H14B 0.279(5) 0.591(5) 0.206(6) 0.14(2) Uani ? ?
H15A 0.575(4) 0.536(4) 0.333(4) 0.088(10) Uani ? ?
H15B 0.581(4) 0.675(4) 0.245(5) 0.110(10) Uani ? ?

loop_
_atom_type_symbol
_atom_type_scat_dispersion_real
_atom_type_scat_dispersion_imag
_atom_type_scat_source
C 0.002 0.002 'International Tables'
H 0.000 0.000 'International Tables'
N 0.004 0.003 'International Tables'
O 0.008 0.006 'International Tables'

loop_
_geom_angle_atom_site_label_1
_geom_angle_atom_site_label_2
_geom_angle_atom_site_label_3
_geom_angle_site_symmetry_1
_geom_angle_site_symmetry_2
_geom_angle_site_symmetry_3
_geom_angle
_geom_angle_publ_flag
C2 O1 C9 ? ? ? 121.8(2) yes
C7 N16 C15 ? ? ? 122.8(2) yes
O1 C2 O11 ? ? ? 115.6(2) yes
O1 C2 C3 ? ? ? 117.4(2) yes
O11 C2 C3 ? ? ? 127.0(2) yes
C2 C3 C4 ? ? ? 122.7(2) yes
C3 C4 C10 ? ? ? 118.9(2) yes
C3 C4 C12 ? ? ? 121.0(2) yes
C10 C4 C12 ? ? ? 120.1(2) yes
C6 C5 C10 ? ? ? 123.4(2) yes
C5 C6 C7 ? ? ? 119.1(2) yes
C5 C6 C13 ? ? ? 122.5(2) yes
C7 C6 C13 ? ? ? 118.4(2) yes
N16 C7 C6 ? ? ? 121.3(2) yes
N16 C7 C8 ? ? ? 119.7(2) yes
C6 C7 C8 ? ? ? 118.9(2) yes
C7 C8 C9 ? ? ? 119.6(2) yes
O1 C9 C8 ? ? ? 115.8(2) yes
O1 C9 C10 ? ? ? 120.6(2) yes
C8 C9 C10 ? ? ? 123.6(2) yes
C4 C10 C5 ? ? ? 126.0(2) yes
C4 C10 C9 ? ? ? 118.6(2) yes
C5 C10 C9 ? ? ? 115.4(2) yes
C6 C13 C14 ? ? ? 111.0(2) yes
C13 C14 C15 ? ? ? 113.0(3) yes

loop_
_geom_bond_atom_site_label_1
_geom_bond_atom_site_label_2
_geom_bond_site_symmetry_1
_geom_bond_site_symmetry_2
_geom_bond_distance
_geom_bond_publ_flag
O1 C2 ? ? 1.375(3) yes
O1 C9 ? ? 1.387(2) yes
O11 C2 ? ? 1.221(2) yes
N16 C7 ? ? 1.362(3) yes
N16 C15 ? ? 1.450(3) yes
C2 C3 ? ? 1.424(3) yes
C3 C4 ? ? 1.354(3) yes
C4 C10 ? ? 1.438(3) yes
C4 C12 ? ? 1.497(3) yes
C5 C6 ? ? 1.365(3) yes
C5 C10 ? ? 1.407(3) yes
C6 C7 ? ? 1.416(3) yes
C6 C13 ? ? 1.513(3) yes
C7 C8 ? ? 1.399(3) yes
C8 C9 ? ? 1.366(3) yes
C9 C10 ? ? 1.393(3) yes
C13 C14 ? ? 1.501(4) yes
C14 C15 ? ? 1.481(4) yes
